data_7217093
loop_
_publ_author_name
'Zhang, Zhan-Xin'
'Li, Hui-Hong'
'Qi, Feng-Ming'
'Dong, Le-Le'
'Hai, Yang'
'Fan, Gai-Xia'
'Fei, Dong-Qing'

_publ_section_title
;
 Crocrassins A and B: two novel sesquiterpenoids with an unprecedented
 carbon skeleton from Croton crassifolius
;
_journal_issue 57
_journal_name_full 'RSC Advances'
_journal_page_first 30059
_journal_paper_doi 10.1039/C4RA03798G
_journal_volume 4
_journal_year 2014
_chemical_absolute_configuration none
_chemical_formula_moiety 'C15 H24 O3'
_chemical_formula_sum 'C15 H24 O3'
_chemical_formula_weight 252.34
_chemical_name_systematic
;
 ?
;
_space_group_crystal_system orthorhombic
_space_group_IT_number 19
_space_group_name_Hall 'P 2ac 2ab'
_space_group_name_H-M_alt 'P 21 21 21'
_symmetry_space_group_name_Hall 'P 2ac 2ab'
_symmetry_space_group_name_H-M 'P 21 21 21'
_atom_sites_solution_hydrogens geom
_atom_sites_solution_primary iterative
_audit_creation_date 2013-12-17
_audit_creation_method
;
Olex2 1.2
(compiled 2013.12.10 svn.r2850 for OlexSys, GUI svn.r4736)
;
_cell_angle_alpha 90
_cell_angle_beta 90
_cell_angle_gamma 90
_cell_formula_units_Z 16
_cell_length_a 11.2310(5)
_cell_length_b 17.3234(7)
_cell_length_c 31.7240(19)
_cell_measurement_reflns_used 5378
_cell_measurement_temperature 293(2)
_cell_measurement_theta_max 56.1980
_cell_measurement_theta_min 3.7720
_cell_volume 6172.2(5)
_computing_cell_refinement
;
CrysAlisPro, Agilent Technologies,
Version 1.171.36.28 (release 01-02-2013 CrysAlis171 .NET)
(compiled Feb  1 2013,16:14:44)
;
_computing_data_collection
;
CrysAlisPro, Agilent Technologies,
Version 1.171.36.28 (release 01-02-2013 CrysAlis171 .NET)
(compiled Feb  1 2013,16:14:44)
;
_computing_data_reduction
;
CrysAlisPro, Agilent Technologies,
Version 1.171.36.28 (release 01-02-2013 CrysAlis171 .NET)
(compiled Feb  1 2013,16:14:44)
;
_computing_molecular_graphics 'Olex2 (Dolomanov et al., 2009)'
_computing_publication_material 'Olex2 (Dolomanov et al., 2009)'
_computing_structure_refinement 'ShelXL (Sheldrick, 2008)'
_computing_structure_solution
;
Superflip (Palatinus & Chapuis, 2007;Palatinus & van der Lee, 2008;
Palatinus et al., 2012)
;
_diffrn_ambient_temperature 293(2)
_diffrn_detector_area_resol_mean 16.0733
_diffrn_measured_fraction_theta_full 0.999
_diffrn_measured_fraction_theta_max 0.983
_diffrn_measurement_device_type 'SuperNova, Dual, Cu at zero, Eos'
_diffrn_measurement_method '\w scans'
_diffrn_orient_matrix_UB_11 -0.0138051000
_diffrn_orient_matrix_UB_12 0.0790183000
_diffrn_orient_matrix_UB_13 -0.0217536000
_diffrn_orient_matrix_UB_21 -0.1113173000
_diffrn_orient_matrix_UB_22 0.0166565000
_diffrn_orient_matrix_UB_23 0.0268571000
_diffrn_orient_matrix_UB_31 0.0789588000
_diffrn_orient_matrix_UB_32 0.0372610000
_diffrn_orient_matrix_UB_33 0.0341009000
_diffrn_radiation_monochromator mirror
_diffrn_radiation_type CuK\a
_diffrn_radiation_wavelength 1.54184
_diffrn_reflns_av_R_equivalents 0.0573
_diffrn_reflns_av_unetI/netI 0.0546
_diffrn_reflns_Laue_measured_fraction_full 0.999
_diffrn_reflns_Laue_measured_fraction_max 0.983
_diffrn_reflns_limit_h_max 13
_diffrn_reflns_limit_h_min -13
_diffrn_reflns_limit_k_max 21
_diffrn_reflns_limit_k_min -19
_diffrn_reflns_limit_l_max 38
_diffrn_reflns_limit_l_min -34
_diffrn_reflns_number 39759
_diffrn_reflns_point_group_measured_fraction_full 0.998
_diffrn_reflns_point_group_measured_fraction_max 0.977
_diffrn_reflns_theta_full 70.000
_diffrn_reflns_theta_max 72.113
_diffrn_reflns_theta_min 3.778
_diffrn_source 'SuperNova (Cu) X-ray Source'
_exptl_absorpt_coefficient_mu 0.590
_exptl_absorpt_correction_T_max 1.00000
_exptl_absorpt_correction_T_min 0.77120
_exptl_absorpt_correction_type multi-scan
_exptl_absorpt_process_details
;
CrysAlisPro, Agilent Technologies,
Version 1.171.36.28 (release 01-02-2013 CrysAlis171 .NET)
(compiled Feb  1 2013,16:14:44)
Empirical absorption correction using spherical harmonics,
 implemented in SCALE3 ABSPACK scaling algorithm.
;
_exptl_crystal_colour 'clear light colourless'
_exptl_crystal_density_diffrn 1.086
_exptl_crystal_description block
_exptl_crystal_F_000 2208
_exptl_crystal_size_max 0.16
_exptl_crystal_size_mid 0.14
_exptl_crystal_size_min 0.09
_refine_diff_density_max 0.242
_refine_diff_density_min -0.217
_refine_diff_density_rms 0.061
_refine_ls_abs_structure_details
;
 Flack x determined using 2641 quotients [(I+)-(I-)]/[(I+)+(I-)]
 (Parsons and Flack (2004), Acta Cryst. A60, s61).
;
_refine_ls_abs_structure_Flack 0.07(14)
_refine_ls_extinction_coef 0.0016(2)
_refine_ls_extinction_expression Fc^*^=kFc[1+0.001xFc^2^\l^3^/sin(2\q)]^-1/4^
_refine_ls_extinction_method SHELXL
_refine_ls_goodness_of_fit_ref 1.021
_refine_ls_hydrogen_treatment mixed
_refine_ls_matrix_type full
_refine_ls_number_parameters 674
_refine_ls_number_reflns 11886
_refine_ls_number_restraints 24
_refine_ls_restrained_S_all 1.029
_refine_ls_R_factor_all 0.0953
_refine_ls_R_factor_gt 0.0706
_refine_ls_shift/su_max 0.000
_refine_ls_shift/su_mean 0.000
_refine_ls_structure_factor_coef Fsqd
_refine_ls_weighting_details
;
 w=1/[\s^2^(Fo^2^)+(0.1040P)^2^]
 where P=(Fo^2^+2Fc^2^)/3
;
_refine_ls_weighting_scheme calc
_refine_ls_wR_factor_gt 0.1746
_refine_ls_wR_factor_ref 0.2085
_reflns_Friedel_coverage 0.800
_reflns_Friedel_fraction_full 0.998
_reflns_Friedel_fraction_max 0.971
_reflns_number_gt 7941
_reflns_number_total 11886
_reflns_threshold_expression 'I > 2\s(I)'
_cod_data_source_file c4ra03798g2.cif
_cod_data_source_block feidq1122_cu3
_cod_database_code 7217093
_shelxl_version_number 2013-2
_shelx_space_group_comment
;
The symmetry employed for this shelxl refinement is uniquely defined
by the following loop, which should always be used as a source of
symmetry information in preference to the above space-group names.
They are only intended as comments.
;
_reflns_odcompleteness_completeness 94.85
_reflns_odcompleteness_iscentric 1
_reflns_odcompleteness_theta 74.33
_olex2_refinement_description
;
1. Fixed Uiso
 At 1.2 times of:
  All C(H) groups, All C(H,H) groups
 At 1.5 times of:
  All C(H,H,H) groups, All O(H) groups
2. Uiso/Uaniso restraints and constraints
Uanis(C17) \\sim Ueq, Uanis(C18) \\sim Ueq, Uanis(C19) \\sim Ueq, Uanis(C16)
\\sim Ueq: with sigma of 0.01 and sigma for terminal atoms of 0.02
3.a Ternary CH refined with riding coordinates:
 C46(H46), C50(H50), C51(H51), C52(H52), C31(H31), C35(H35), C36(H36),
 C37(H37), C1(H1A), C5(H5), C6(H6), C7(H7A), C16(H16), C20(H20), C21(H21),
 C22(H22)
3.b Secondary CH2 refined with riding coordinates:
 C47(H47A,H47B), C48(H48A,H48B), C32(H32A,H32B), C33(H33A,H33B), C2(H2A,H2B),
 C3(H3A,H3B), C17(H17A,H17B), C18(H18A,H18B)
3.c X=CH2 refined with riding coordinates:
 C55(H55A,H55B), C40(H40A,H40B), C10(H10A,H10B), C25(H25A,H25B)
3.d Idealised Me refined as rotating group:
 C56(H56A,H56B,H56C), C57(H57A,H57B,H57C), C58(H58A,H58B,H58C), C59(H59A,H59B,
 H59C), C41(H41A,H41B,H41C), C42(H42A,H42B,H42C), C43(H43A,H43B,H43C), C44(H44A,
 H44B,H44C), C11(H11A,H11B,H11C), C12(H12A,H12B,H12C), C13(H13A,H13B,H13C),
 C14(H14A,H14B,H14C), C26(H26A,H26B,H26C), C27(H27A,H27B,H27C), C28(H28A,H28B,
 H28C), C29(H29A,H29B,H29C)
3.e Idealised tetrahedral OH refined as rotating group:
 O10(H10), O11(H11), O7(H7), O9(H9), O1(H1), O3(H3), O4(H4), O5(H5A)
;

loop_
_space_group_symop_operation_xyz
'x, y, z'
'-x+1/2, -y, z+1/2'
'x+1/2, -y+1/2, -z'
'-x, y+1/2, -z+1/2'

loop_
_atom_site_label
_atom_site_type_symbol
_atom_site_fract_x
_atom_site_fract_y
_atom_site_fract_z
_atom_site_U_iso_or_equiv
_atom_site_adp_type
_atom_site_occupancy
_atom_site_site_symmetry_order
_atom_site_calc_flag
_atom_site_refinement_flags_posn
_atom_site_refinement_flags_adp
O10 O 0.5460(3) -0.0383(2) 0.38163(18) 0.1026(13) Uani 1 1 d . .
H10 H 0.5710 0.0057 0.3850 0.154 Uiso 1 1 calc GR .
O11 O 0.1409(3) 0.19696(19) 0.34787(15) 0.0906(11) Uani 1 1 d . .
H11 H 0.1618 0.2417 0.3521 0.136 Uiso 1 1 calc GR .
O12 O 0.3324(3) 0.17528(18) 0.35988(14) 0.0868(10) Uani 1 1 d . .
C46 C 0.2845(5) 0.0093(3) 0.44667(16) 0.0816(13) Uani 1 1 d . .
H46 H 0.2365 -0.0379 0.4472 0.098 Uiso 1 1 calc R .
C47 C 0.3893(7) -0.0021(5) 0.4782(2) 0.118(2) Uani 1 1 d . .
H47A H 0.4207 0.0474 0.4873 0.142 Uiso 1 1 calc R .
H47B H 0.3633 -0.0307 0.5028 0.142 Uiso 1 1 calc R .
C48 C 0.4805(9) -0.0461(6) 0.4544(3) 0.141(3) Uani 1 1 d . .
H48A H 0.4876 -0.0977 0.4661 0.169 Uiso 1 1 calc R .
H48B H 0.5572 -0.0208 0.4570 0.169 Uiso 1 1 calc R .
C49 C 0.4449(5) -0.0508(3) 0.40853(19) 0.0781(13) Uani 1 1 d . .
C50 C 0.3488(4) 0.0122(2) 0.40362(14) 0.0639(9) Uani 1 1 d . .
H50 H 0.3884 0.0623 0.4009 0.077 Uiso 1 1 calc R .
C51 C 0.2633(4) 0.0025(2) 0.36708(15) 0.0657(10) Uani 1 1 d . .
H51 H 0.2085 -0.0406 0.3718 0.079 Uiso 1 1 calc R .
C52 C 0.2014(4) 0.0695(3) 0.34482(16) 0.0714(11) Uani 1 1 d . .
H52 H 0.1169 0.0607 0.3389 0.086 Uiso 1 1 calc R .
C53 C 0.2860(5) 0.0145(3) 0.32180(17) 0.0769(12) Uani 1 1 d . .
C54 C 0.2039(6) 0.0749(4) 0.45626(19) 0.0922(16) Uani 1 1 d . .
C55 C 0.0853(7) 0.0626(7) 0.4585(3) 0.155(4) Uani 1 1 d . .
H55A H 0.0344 0.1029 0.4656 0.186 Uiso 1 1 calc R .
H55B H 0.0546 0.0138 0.4529 0.186 Uiso 1 1 calc R .
C56 C 0.2559(9) 0.1506(4) 0.4648(3) 0.128(3) Uani 1 1 d . .
H56A H 0.3004 0.1486 0.4906 0.192 Uiso 1 1 calc GR .
H56B H 0.1935 0.1883 0.4674 0.192 Uiso 1 1 calc GR .
H56C H 0.3078 0.1648 0.4421 0.192 Uiso 1 1 calc GR .
C57 C 0.4034(6) -0.1310(3) 0.3960(3) 0.117(3) Uani 1 1 d . .
H57A H 0.3365 -0.1456 0.4131 0.176 Uiso 1 1 calc GR .
H57B H 0.4670 -0.1673 0.4001 0.176 Uiso 1 1 calc GR .
H57C H 0.3804 -0.1310 0.3668 0.176 Uiso 1 1 calc GR .
C58 C 0.2256(7) -0.0415(4) 0.2916(2) 0.107(2) Uani 1 1 d . .
H58A H 0.2718 -0.0879 0.2897 0.161 Uiso 1 1 calc GR .
H58B H 0.2194 -0.0182 0.2642 0.161 Uiso 1 1 calc GR .
H58C H 0.1474 -0.0536 0.3019 0.161 Uiso 1 1 calc GR .
C59 C 0.4040(5) 0.0432(4) 0.3051(2) 0.0949(16) Uani 1 1 d . .
H59A H 0.4405 0.0764 0.3257 0.142 Uiso 1 1 calc GR .
H59B H 0.3914 0.0714 0.2795 0.142 Uiso 1 1 calc GR .
H59C H 0.4553 0.0000 0.2997 0.142 Uiso 1 1 calc GR .
C60 C 0.2331(4) 0.1509(3) 0.35186(16) 0.0710(11) Uani 1 1 d . .
O7 O 0.4312(3) 0.3248(2) 0.3543(3) 0.133(2) Uani 1 1 d . .
H7 H 0.4270 0.2776 0.3554 0.200 Uiso 1 1 calc GR .
O8 O 0.6630(3) 0.10117(18) 0.35734(14) 0.0866(10) Uani 1 1 d . .
O9 O 0.8537(4) 0.0674(2) 0.3504(2) 0.1177(17) Uani 1 1 d . .
H9 H 0.8279 0.0256 0.3585 0.176 Uiso 1 1 calc GR .
C31 C 0.6813(5) 0.2988(3) 0.40533(15) 0.0767(12) Uani 1 1 d . .
H31 H 0.7609 0.3210 0.4018 0.092 Uiso 1 1 calc R .
C32 C 0.5987(9) 0.3642(4) 0.4206(2) 0.124(3) Uani 1 1 d . .
H32A H 0.5250 0.3439 0.4320 0.149 Uiso 1 1 calc R .
H32B H 0.6374 0.3959 0.4417 0.149 Uiso 1 1 calc R .
C33 C 0.5770(7) 0.4092(3) 0.3804(2) 0.1027(19) Uani 1 1 d . .
H33A H 0.5096 0.4438 0.3834 0.123 Uiso 1 1 calc R .
H33B H 0.6467 0.4390 0.3725 0.123 Uiso 1 1 calc R .
C34 C 0.5518(4) 0.3472(2) 0.34887(16) 0.0684(10) Uani 1 1 d . .
C35 C 0.6342(4) 0.2783(2) 0.36052(14) 0.0605(9) Uani 1 1 d . .
H35 H 0.5870 0.2308 0.3619 0.073 Uiso 1 1 calc R .
C36 C 0.7387(4) 0.2662(2) 0.33144(15) 0.0649(10) Uani 1 1 d . .
H36 H 0.7929 0.3105 0.3312 0.078 Uiso 1 1 calc R .
C37 C 0.8045(4) 0.1893(3) 0.32845(18) 0.0756(12) Uani 1 1 d . .
H37 H 0.8912 0.1946 0.3268 0.091 Uiso 1 1 calc R .
C38 C 0.7377(5) 0.2234(3) 0.29018(16) 0.0756(12) Uani 1 1 d . .
C39 C 0.6935(5) 0.2307(4) 0.43428(17) 0.0867(14) Uani 1 1 d . .
C40 C 0.7994(7) 0.2062(5) 0.4462(2) 0.121(2) Uani 1 1 d . .
H40A H 0.8059 0.1635 0.4638 0.145 Uiso 1 1 calc R .
H40B H 0.8675 0.2318 0.4371 0.145 Uiso 1 1 calc R .
C41 C 0.5826(7) 0.1916(5) 0.4481(2) 0.124(3) Uani 1 1 d . .
H41A H 0.5435 0.2226 0.4691 0.185 Uiso 1 1 calc GR .
H41B H 0.6018 0.1421 0.4599 0.185 Uiso 1 1 calc GR .
H41C H 0.5306 0.1848 0.4244 0.185 Uiso 1 1 calc GR .
C42 C 0.5649(7) 0.3802(4) 0.3048(2) 0.1037(19) Uani 1 1 d . .
H42A H 0.6450 0.3980 0.3008 0.156 Uiso 1 1 calc GR .
H42B H 0.5107 0.4226 0.3013 0.156 Uiso 1 1 calc GR .
H42C H 0.5472 0.3409 0.2844 0.156 Uiso 1 1 calc GR .
C43 C 0.8176(7) 0.2547(4) 0.2556(2) 0.109(2) Uani 1 1 d . .
H43A H 0.7727 0.2888 0.2379 0.163 Uiso 1 1 calc GR .
H43B H 0.8481 0.2127 0.2391 0.163 Uiso 1 1 calc GR .
H43C H 0.8827 0.2825 0.2681 0.163 Uiso 1 1 calc GR .
C44 C 0.6278(6) 0.1846(3) 0.27410(19) 0.0914(15) Uani 1 1 d . .
H44A H 0.5757 0.1734 0.2973 0.137 Uiso 1 1 calc GR .
H44B H 0.6493 0.1374 0.2602 0.137 Uiso 1 1 calc GR .
H44C H 0.5880 0.2181 0.2545 0.137 Uiso 1 1 calc GR .
C45 C 0.7653(4) 0.1170(3) 0.34728(19) 0.0789(13) Uani 1 1 d . .
O1 O 0.2185(4) 0.4262(2) 0.1261(2) 0.1138(17) Uani 1 1 d . .
H1 H 0.2837 0.4270 0.1145 0.171 Uiso 1 1 calc GR .
O2 O 0.4530(3) 0.21468(19) 0.15133(12) 0.0799(9) Uani 1 1 d . .
O3 O 0.4097(4) 0.1008(2) 0.17989(16) 0.0929(11) Uani 1 1 d . .
H3 H 0.4783 0.0915 0.1727 0.139 Uiso 1 1 calc GR .
C1 C 0.1628(5) 0.2305(3) 0.08476(17) 0.0803(13) Uani 1 1 d . .
H1A H 0.0926 0.2039 0.0960 0.096 Uiso 1 1 calc R .
C2 C 0.1187(8) 0.2844(4) 0.0498(3) 0.123(3) Uani 1 1 d . .
H2A H 0.1544 0.2704 0.0230 0.147 Uiso 1 1 calc R .
H2B H 0.0328 0.2809 0.0471 0.147 Uiso 1 1 calc R .
C3 C 0.1542(8) 0.3642(4) 0.0619(3) 0.122(3) Uani 1 1 d . .
H3A H 0.0986 0.4019 0.0508 0.146 Uiso 1 1 calc R .
H3B H 0.2335 0.3762 0.0518 0.146 Uiso 1 1 calc R .
C4 C 0.1509(5) 0.3630(3) 0.1106(2) 0.0898(16) Uani 1 1 d . .
C5 C 0.2093(4) 0.2847(2) 0.12033(16) 0.0683(10) Uani 1 1 d . .
H5 H 0.2956 0.2902 0.1171 0.082 Uiso 1 1 calc R .
C6 C 0.1850(4) 0.2527(3) 0.16324(16) 0.0730(11) Uani 1 1 d . .
H6 H 0.1006 0.2403 0.1672 0.088 Uiso 1 1 calc R .
C7 C 0.2668(4) 0.1953(3) 0.18636(16) 0.0736(11) Uani 1 1 d . .
H7A H 0.2245 0.1540 0.2013 0.088 Uiso 1 1 calc R .
C8 C 0.2434(5) 0.2760(3) 0.20362(18) 0.0847(14) Uani 1 1 d . .
C9 C 0.2481(6) 0.1697(3) 0.07135(18) 0.0905(15) Uani 1 1 d . .
C10 C 0.2318(9) 0.0974(4) 0.0813(3) 0.131(3) Uani 1 1 d . .
H10A H 0.1657 0.0830 0.0971 0.157 Uiso 1 1 calc R .
H10B H 0.2863 0.0602 0.0726 0.157 Uiso 1 1 calc R .
C11 C 0.3536(8) 0.1952(6) 0.0468(3) 0.143(3) Uani 1 1 d . .
H11A H 0.3313 0.2369 0.0284 0.214 Uiso 1 1 calc GR .
H11B H 0.3828 0.1529 0.0302 0.214 Uiso 1 1 calc GR .
H11C H 0.4147 0.2123 0.0657 0.214 Uiso 1 1 calc GR .
C12 C 0.0289(6) 0.3711(4) 0.1279(4) 0.138(4) Uani 1 1 d . .
H12A H -0.0172 0.3263 0.1207 0.207 Uiso 1 1 calc GR .
H12B H -0.0081 0.4163 0.1163 0.207 Uiso 1 1 calc GR .
H12C H 0.0330 0.3759 0.1581 0.207 Uiso 1 1 calc GR .
C13 C 0.1653(8) 0.2759(5) 0.2428(2) 0.132(3) Uani 1 1 d . .
H13A H 0.1060 0.3155 0.2404 0.198 Uiso 1 1 calc GR .
H13B H 0.2136 0.2855 0.2672 0.198 Uiso 1 1 calc GR .
H13C H 0.1271 0.2266 0.2456 0.198 Uiso 1 1 calc GR .
C14 C 0.3409(6) 0.3362(4) 0.2054(2) 0.1052(19) Uani 1 1 d . .
H14A H 0.3897 0.3322 0.1806 0.158 Uiso 1 1 calc GR .
H14B H 0.3889 0.3280 0.2300 0.158 Uiso 1 1 calc GR .
H14C H 0.3058 0.3867 0.2066 0.158 Uiso 1 1 calc GR .
C15 C 0.3836(4) 0.1729(3) 0.17046(15) 0.0708(11) Uani 1 1 d . .
O4 O 0.1919(3) 0.34830(19) 0.35480(16) 0.0945(12) Uani 1 1 d . .
H4 H 0.2645 0.3498 0.3575 0.142 Uiso 1 1 calc GR .
O5 O 0.3105(3) 0.69491(17) 0.34633(14) 0.0818(9) Uani 1 1 d . .
H5A H 0.3824 0.7021 0.3484 0.123 Uiso 1 1 calc GR .
O6 O 0.3682(3) 0.57240(18) 0.34073(14) 0.0863(10) Uani 1 1 d . .
C16 C 0.1690(7) 0.5052(4) 0.4328(2) 0.0977(17) Uani 1 1 d . U
H16 H 0.0846 0.5123 0.4397 0.117 Uiso 1 1 calc R .
C17 C 0.2142(12) 0.4344(6) 0.4566(3) 0.162(4) Uani 1 1 d . U
H17A H 0.3000 0.4369 0.4598 0.194 Uiso 1 1 calc R .
H17B H 0.1783 0.4319 0.4844 0.194 Uiso 1 1 calc R .
C18 C 0.1808(10) 0.3661(5) 0.4317(3) 0.147(3) Uani 1 1 d . U
H18A H 0.1179 0.3379 0.4459 0.176 Uiso 1 1 calc R .
H18B H 0.2489 0.3321 0.4286 0.176 Uiso 1 1 calc R .
C19 C 0.1371(5) 0.3932(3) 0.3875(2) 0.0925(17) Uani 1 1 d . U
C20 C 0.1772(4) 0.4780(2) 0.38623(17) 0.0714(11) Uani 1 1 d . .
H20 H 0.2611 0.4793 0.3778 0.086 Uiso 1 1 calc R .
C21 C 0.1088(4) 0.5297(2) 0.35696(18) 0.0742(12) Uani 1 1 d . .
H21 H 0.0268 0.5379 0.3665 0.089 Uiso 1 1 calc R .
C22 C 0.1626(4) 0.6031(2) 0.33773(17) 0.0724(11) Uani 1 1 d . .
H22 H 0.1102 0.6484 0.3380 0.087 Uiso 1 1 calc R .
C23 C 0.1195(6) 0.5360(3) 0.3106(2) 0.0902(16) Uani 1 1 d . .
C24 C 0.2327(6) 0.5779(4) 0.44326(19) 0.0993(18) Uani 1 1 d . .
C25 C 0.1725(10) 0.6422(5) 0.4481(3) 0.140(3) Uani 1 1 d . .
H25A H 0.0902 0.6421 0.4450 0.168 Uiso 1 1 calc R .
H25B H 0.2122 0.6877 0.4547 0.168 Uiso 1 1 calc R .
C26 C 0.3652(8) 0.5772(8) 0.4461(3) 0.167(5) Uani 1 1 d . .
H26A H 0.3898 0.5401 0.4668 0.250 Uiso 1 1 calc GR .
H26B H 0.3931 0.6275 0.4541 0.250 Uiso 1 1 calc GR .
H26C H 0.3981 0.5636 0.4191 0.250 Uiso 1 1 calc GR .
C27 C 0.0054(6) 0.3823(4) 0.3811(4) 0.173(5) Uani 1 1 d . .
H27A H -0.0373 0.4099 0.4026 0.259 Uiso 1 1 calc GR .
H27B H -0.0136 0.3283 0.3829 0.259 Uiso 1 1 calc GR .
H27C H -0.0170 0.4016 0.3539 0.259 Uiso 1 1 calc GR .
C28 C 0.0025(9) 0.5528(5) 0.2878(3) 0.159(4) Uani 1 1 d . .
H28A H -0.0361 0.5050 0.2808 0.239 Uiso 1 1 calc GR .
H28B H 0.0184 0.5813 0.2625 0.239 Uiso 1 1 calc GR .
H28C H -0.0484 0.5827 0.3058 0.239 Uiso 1 1 calc GR .
C29 C 0.2055(8) 0.4875(4) 0.2860(2) 0.114(2) Uani 1 1 d . .
H29A H 0.2812 0.4869 0.3001 0.171 Uiso 1 1 calc GR .
H29B H 0.2150 0.5088 0.2582 0.171 Uiso 1 1 calc GR .
H29C H 0.1755 0.4358 0.2838 0.171 Uiso 1 1 calc GR .
C30 C 0.2894(4) 0.6201(2) 0.34203(15) 0.0690(10) Uani 1 1 d . .

loop_
_atom_site_aniso_label
_atom_site_aniso_U_11
_atom_site_aniso_U_22
_atom_site_aniso_U_33
_atom_site_aniso_U_23
_atom_site_aniso_U_13
_atom_site_aniso_U_12
O10 0.0600(19) 0.078(2) 0.170(4) 0.015(2) 0.017(2) 0.0062(17)
O11 0.073(2) 0.0648(17) 0.134(3) 0.0054(19) -0.007(2) 0.0023(16)
O12 0.077(2) 0.0587(15) 0.125(3) 0.0044(16) -0.015(2) -0.0122(15)
C46 0.086(3) 0.080(3) 0.079(3) 0.004(2) 0.013(2) -0.008(3)
C47 0.116(5) 0.161(7) 0.078(4) 0.018(4) -0.003(3) 0.022(5)
C48 0.143(7) 0.161(8) 0.118(6) -0.003(5) -0.033(5) 0.057(6)
C49 0.064(3) 0.066(2) 0.105(4) 0.010(2) 0.006(2) 0.004(2)
C50 0.058(2) 0.0527(18) 0.081(3) -0.0006(17) 0.0033(19) -0.0056(17)
C51 0.057(2) 0.0515(17) 0.089(3) -0.0091(17) -0.0002(19) -0.0074(16)
C52 0.057(2) 0.066(2) 0.091(3) -0.004(2) -0.004(2) -0.0074(18)
C53 0.068(3) 0.079(3) 0.084(3) -0.018(2) -0.001(2) -0.008(2)
C54 0.089(4) 0.104(4) 0.084(3) -0.017(3) 0.016(3) -0.006(3)
C55 0.090(5) 0.186(9) 0.188(10) -0.072(8) 0.026(5) 0.004(6)
C56 0.160(7) 0.099(4) 0.125(6) -0.029(4) 0.038(5) -0.001(5)
C57 0.090(4) 0.056(2) 0.206(9) 0.004(4) 0.006(5) 0.008(3)
C58 0.103(4) 0.107(4) 0.112(5) -0.038(4) -0.010(4) -0.012(4)
C59 0.081(3) 0.115(4) 0.089(4) -0.006(3) 0.007(3) -0.010(3)
C60 0.062(2) 0.062(2) 0.089(3) 0.0035(19) -0.008(2) 0.0002(19)
O7 0.0554(19) 0.070(2) 0.275(7) 0.007(3) 0.021(3) 0.0023(16)
O8 0.072(2) 0.0628(16) 0.125(3) 0.0172(17) 0.0038(19) -0.0087(15)
O9 0.072(2) 0.0656(19) 0.216(6) 0.028(3) -0.002(3) 0.0046(17)
C31 0.082(3) 0.075(3) 0.073(3) -0.001(2) -0.002(2) -0.016(2)
C32 0.182(8) 0.096(4) 0.095(5) -0.014(3) 0.004(5) 0.020(5)
C33 0.135(6) 0.070(3) 0.103(4) -0.009(3) -0.004(4) 0.003(3)
C34 0.060(2) 0.061(2) 0.085(3) -0.0018(19) 0.000(2) -0.0027(18)
C35 0.054(2) 0.0540(17) 0.073(2) 0.0026(16) -0.0010(18) -0.0072(16)
C36 0.056(2) 0.0548(19) 0.084(3) 0.0084(17) 0.0068(19) -0.0040(17)
C37 0.058(2) 0.059(2) 0.110(4) 0.006(2) 0.008(2) 0.0022(19)
C38 0.080(3) 0.064(2) 0.083(3) 0.0029(19) 0.016(2) 0.000(2)
C39 0.082(3) 0.099(4) 0.079(3) 0.012(3) -0.003(3) -0.012(3)
C40 0.098(5) 0.137(6) 0.127(6) 0.032(5) -0.020(4) 0.003(4)
C41 0.115(5) 0.150(6) 0.106(5) 0.047(5) -0.005(4) -0.042(5)
C42 0.116(5) 0.095(4) 0.100(4) 0.015(3) -0.006(4) 0.030(4)
C43 0.123(5) 0.100(4) 0.104(4) 0.008(3) 0.042(4) 0.005(4)
C44 0.100(4) 0.088(3) 0.087(3) -0.007(3) -0.002(3) -0.001(3)
C45 0.065(3) 0.057(2) 0.115(4) 0.006(2) -0.001(3) 0.0008(19)
O1 0.071(2) 0.0544(16) 0.216(5) -0.007(2) 0.010(3) -0.0002(16)
O2 0.0671(18) 0.0741(18) 0.098(2) 0.0177(17) 0.0099(17) 0.0100(15)
O3 0.083(2) 0.0672(18) 0.128(3) 0.0192(19) 0.013(2) 0.0088(17)
C1 0.073(3) 0.074(3) 0.093(3) 0.002(2) -0.016(2) -0.004(2)
C2 0.127(6) 0.110(5) 0.131(6) 0.008(4) -0.048(5) 0.010(4)
C3 0.118(6) 0.106(5) 0.142(6) 0.034(4) -0.016(5) 0.025(4)
C4 0.060(3) 0.061(2) 0.148(5) 0.006(3) -0.007(3) 0.000(2)
C5 0.048(2) 0.060(2) 0.097(3) -0.002(2) -0.004(2) -0.0004(17)
C6 0.057(2) 0.066(2) 0.096(3) -0.012(2) 0.009(2) -0.0018(19)
C7 0.068(3) 0.073(2) 0.080(3) 0.001(2) 0.010(2) -0.002(2)
C8 0.079(3) 0.087(3) 0.088(3) -0.022(2) 0.020(3) -0.010(3)
C9 0.098(4) 0.090(3) 0.084(3) -0.015(3) -0.009(3) 0.003(3)
C10 0.160(8) 0.080(4) 0.152(7) -0.026(4) -0.032(6) 0.006(4)
C11 0.119(6) 0.188(9) 0.121(6) -0.010(6) 0.022(5) 0.025(6)
C12 0.060(3) 0.087(4) 0.268(12) 0.024(5) 0.017(5) 0.021(3)
C13 0.130(6) 0.142(6) 0.124(6) -0.045(5) 0.053(5) -0.019(5)
C14 0.096(4) 0.104(4) 0.115(5) -0.035(3) 0.003(4) -0.017(4)
C15 0.070(3) 0.070(2) 0.072(3) 0.0042(19) 0.003(2) 0.004(2)
O4 0.069(2) 0.0563(15) 0.158(4) 0.0013(19) 0.007(2) 0.0015(15)
O5 0.079(2) 0.0557(14) 0.111(3) -0.0055(15) -0.0040(19) -0.0073(14)
O6 0.0658(19) 0.0559(15) 0.137(3) 0.0087(17) 0.010(2) -0.0007(15)
C16 0.103(4) 0.099(4) 0.091(4) 0.017(3) 0.031(3) 0.014(3)
C17 0.223(10) 0.136(6) 0.126(6) 0.043(5) 0.003(7) 0.022(7)
C18 0.180(8) 0.114(5) 0.146(6) 0.051(5) 0.043(6) 0.017(6)
C19 0.068(3) 0.065(2) 0.145(5) 0.014(3) 0.034(3) 0.000(2)
C20 0.055(2) 0.063(2) 0.096(3) 0.008(2) 0.015(2) 0.0013(18)
C21 0.049(2) 0.062(2) 0.111(4) 0.000(2) -0.001(2) -0.0020(17)
C22 0.069(3) 0.0535(19) 0.094(3) -0.0033(19) -0.008(2) -0.0002(19)
C23 0.093(4) 0.071(3) 0.107(4) -0.011(3) -0.030(3) 0.000(3)
C24 0.101(4) 0.125(5) 0.072(3) -0.006(3) 0.000(3) 0.008(4)
C25 0.177(9) 0.127(6) 0.115(6) -0.035(5) -0.018(6) 0.007(6)
C26 0.114(6) 0.279(14) 0.106(6) -0.048(7) -0.020(5) -0.007(8)
C27 0.061(4) 0.078(4) 0.379(17) 0.004(6) 0.048(6) -0.013(3)
C28 0.156(8) 0.107(5) 0.214(10) 0.010(6) -0.113(8) -0.010(5)
C29 0.162(7) 0.084(4) 0.096(4) -0.025(3) -0.004(4) 0.004(4)
C30 0.074(3) 0.0529(19) 0.080(3) 0.0044(17) -0.001(2) -0.0044(19)

loop_
_atom_type_symbol
_atom_type_description
_atom_type_scat_dispersion_real
_atom_type_scat_dispersion_imag
_atom_type_scat_source
C C 0.0181 0.0091 'International Tables Vol C Tables 4.2.6.8 and 6.1.1.4'
H H 0.0000 0.0000 'International Tables Vol C Tables 4.2.6.8 and 6.1.1.4'
O O 0.0492 0.0322 'International Tables Vol C Tables 4.2.6.8 and 6.1.1.4'

loop_
_geom_angle_atom_site_label_1
_geom_angle_atom_site_label_2
_geom_angle_atom_site_label_3
_geom_angle
C49 O10 H10 109.5
C60 O11 H11 109.5
C47 C46 H46 107.4
C50 C46 H46 107.4
C50 C46 C47 102.7(5)
C54 C46 H46 107.4
C54 C46 C47 115.2(5)
C54 C46 C50 116.2(5)
C46 C47 H47A 110.7
C46 C47 H47B 110.7
H47A C47 H47B 108.8
C48 C47 C46 105.1(6)
C48 C47 H47A 110.7
C48 C47 H47B 110.7
C47 C48 H48A 109.8
C47 C48 H48B 109.8
C47 C48 C49 109.5(6)
H48A C48 H48B 108.2
C49 C48 H48A 109.8
C49 C48 H48B 109.8
O10 C49 C48 110.8(6)
O10 C49 C50 112.7(4)
O10 C49 C57 103.0(5)
C48 C49 C50 104.2(5)
C48 C49 C57 112.5(6)
C57 C49 C50 113.9(5)
C46 C50 H50 108.6
C49 C50 C46 102.4(4)
C49 C50 H50 108.6
C51 C50 C46 112.1(4)
C51 C50 C49 116.3(4)
C51 C50 H50 108.6
C50 C51 H51 111.4
C50 C51 C52 124.0(3)
C52 C51 H51 111.4
C53 C51 C50 128.4(4)
C53 C51 H51 111.4
C53 C51 C52 61.3(3)
C51 C52 H52 114.3
C51 C52 C53 57.7(3)
C53 C52 H52 114.3
C60 C52 C51 123.3(4)
C60 C52 H52 114.3
C60 C52 C53 121.3(4)
C51 C53 C52 61.0(3)
C51 C53 C58 116.5(5)
C51 C53 C59 122.6(4)
C58 C53 C52 114.9(5)
C59 C53 C52 120.5(4)
C59 C53 C58 112.3(5)
C55 C54 C46 119.4(7)
C55 C54 C56 121.8(8)
C56 C54 C46 118.8(6)
C54 C55 H55A 120.0
C54 C55 H55B 120.0
H55A C55 H55B 120.0
C54 C56 H56A 109.5
C54 C56 H56B 109.5
C54 C56 H56C 109.5
H56A C56 H56B 109.5
H56A C56 H56C 109.5
H56B C56 H56C 109.5
C49 C57 H57A 109.5
C49 C57 H57B 109.5
C49 C57 H57C 109.5
H57A C57 H57B 109.5
H57A C57 H57C 109.5
H57B C57 H57C 109.5
C53 C58 H58A 109.5
C53 C58 H58B 109.5
C53 C58 H58C 109.5
H58A C58 H58B 109.5
H58A C58 H58C 109.5
H58B C58 H58C 109.5
C53 C59 H59A 109.5
C53 C59 H59B 109.5
C53 C59 H59C 109.5
H59A C59 H59B 109.5
H59A C59 H59C 109.5
H59B C59 H59C 109.5
O11 C60 C52 112.2(4)
O12 C60 O11 122.0(4)
O12 C60 C52 125.8(4)
C34 O7 H7 109.5
C45 O9 H9 109.5
C32 C31 H31 107.2
C32 C31 C35 104.4(5)
C35 C31 H31 107.2
C39 C31 H31 107.2
C39 C31 C32 116.2(5)
C39 C31 C35 114.2(4)
C31 C32 H32A 111.3
C31 C32 H32B 111.3
H32A C32 H32B 109.2
C33 C32 C31 102.3(6)
C33 C32 H32A 111.3
C33 C32 H32B 111.3
C32 C33 H33A 111.2
C32 C33 H33B 111.2
H33A C33 H33B 109.1
C34 C33 C32 102.9(5)
C34 C33 H33A 111.2
C34 C33 H33B 111.2
O7 C34 C33 107.2(5)
O7 C34 C35 109.2(4)
O7 C34 C42 107.9(5)
C33 C34 C35 106.3(4)
C33 C34 C42 109.2(5)
C42 C34 C35 116.8(4)
C31 C35 H35 109.5
C34 C35 C31 104.1(4)
C34 C35 H35 109.5
C36 C35 C31 109.0(4)
C36 C35 C34 115.1(4)
C36 C35 H35 109.5
C35 C36 H36 112.4
C35 C36 C37 122.4(4)
C37 C36 H36 112.4
C38 C36 C35 126.6(4)
C38 C36 H36 112.4
C38 C36 C37 61.3(3)
C36 C37 H37 113.8
C36 C37 C38 58.6(3)
C38 C37 H37 113.8
C45 C37 C36 125.4(4)
C45 C37 H37 113.8
C45 C37 C38 120.4(4)
C36 C38 C37 60.1(3)
C36 C38 C43 116.7(5)
C43 C38 C37 114.7(5)
C44 C38 C36 121.6(4)
C44 C38 C37 119.7(4)
C44 C38 C43 113.8(5)
C40 C39 C31 120.7(6)
C40 C39 C41 121.7(6)
C41 C39 C31 117.6(5)
C39 C40 H40A 120.0
C39 C40 H40B 120.0
H40A C40 H40B 120.0
C39 C41 H41A 109.5
C39 C41 H41B 109.5
C39 C41 H41C 109.5
H41A C41 H41B 109.5
H41A C41 H41C 109.5
H41B C41 H41C 109.5
C34 C42 H42A 109.5
C34 C42 H42B 109.5
C34 C42 H42C 109.5
H42A C42 H42B 109.5
H42A C42 H42C 109.5
H42B C42 H42C 109.5
C38 C43 H43A 109.5
C38 C43 H43B 109.5
C38 C43 H43C 109.5
H43A C43 H43B 109.5
H43A C43 H43C 109.5
H43B C43 H43C 109.5
C38 C44 H44A 109.5
C38 C44 H44B 109.5
C38 C44 H44C 109.5
H44A C44 H44B 109.5
H44A C44 H44C 109.5
H44B C44 H44C 109.5
O8 C45 O9 122.8(4)
O8 C45 C37 125.7(4)
O9 C45 C37 111.4(4)
C4 O1 H1 109.5
C15 O3 H3 109.5
C2 C1 H1A 106.8
C2 C1 C5 105.4(5)
C5 C1 H1A 106.8
C9 C1 H1A 106.8
C9 C1 C2 115.7(6)
C9 C1 C5 114.7(4)
C1 C2 H2A 110.3
C1 C2 H2B 110.3
H2A C2 H2B 108.6
C3 C2 C1 106.9(6)
C3 C2 H2A 110.3
C3 C2 H2B 110.3
C2 C3 H3A 111.0
C2 C3 H3B 111.0
C2 C3 C4 103.9(6)
H3A C3 H3B 109.0
C4 C3 H3A 111.0
C4 C3 H3B 111.0
O1 C4 C3 109.0(6)
O1 C4 C5 112.4(4)
O1 C4 C12 107.0(6)
C5 C4 C3 101.7(5)
C12 C4 C3 113.1(7)
C12 C4 C5 113.7(5)
C1 C5 H5 108.3
C4 C5 C1 104.1(4)
C4 C5 H5 108.3
C6 C5 C1 112.0(4)
C6 C5 C4 115.6(4)
C6 C5 H5 108.3
C5 C6 H6 112.0
C5 C6 C7 124.3(4)
C7 C6 H6 112.0
C8 C6 C5 126.9(4)
C8 C6 H6 112.0
C8 C6 C7 60.3(4)
C6 C7 H7A 114.3
C8 C7 C6 58.4(3)
C8 C7 H7A 114.3
C15 C7 C6 122.9(4)
C15 C7 H7A 114.3
C15 C7 C8 121.6(4)
C6 C8 C7 61.3(3)
C6 C8 C13 116.6(6)
C6 C8 C14 122.3(5)
C13 C8 C7 113.1(5)
C14 C8 C7 121.4(5)
C14 C8 C13 112.8(5)
C1 C9 C11 117.0(6)
C10 C9 C1 121.4(7)
C10 C9 C11 121.6(8)
C9 C10 H10A 120.0
C9 C10 H10B 120.0
H10A C10 H10B 120.0
C9 C11 H11A 109.5
C9 C11 H11B 109.5
C9 C11 H11C 109.5
H11A C11 H11B 109.5
H11A C11 H11C 109.5
H11B C11 H11C 109.5
C4 C12 H12A 109.5
C4 C12 H12B 109.5
C4 C12 H12C 109.5
H12A C12 H12B 109.5
H12A C12 H12C 109.5
H12B C12 H12C 109.5
C8 C13 H13A 109.5
C8 C13 H13B 109.5
C8 C13 H13C 109.5
H13A C13 H13B 109.5
H13A C13 H13C 109.5
H13B C13 H13C 109.5
C8 C14 H14A 109.5
C8 C14 H14B 109.5
C8 C14 H14C 109.5
H14A C14 H14B 109.5
H14A C14 H14C 109.5
H14B C14 H14C 109.5
O2 C15 O3 122.0(5)
O2 C15 C7 126.0(4)
O3 C15 C7 111.9(4)
C19 O4 H4 109.5
C30 O5 H5A 109.5
C17 C16 H16 108.0
C17 C16 C20 101.9(6)
C20 C16 H16 108.0
C24 C16 H16 108.0
C24 C16 C17 114.2(7)
C24 C16 C20 116.2(5)
C16 C17 H17A 110.3
C16 C17 H17B 110.3
H17A C17 H17B 108.5
C18 C17 C16 107.2(8)
C18 C17 H17A 110.3
C18 C17 H17B 110.3
C17 C18 H18A 109.9
C17 C18 H18B 109.9
C17 C18 C19 108.8(6)
H18A C18 H18B 108.3
C19 C18 H18A 109.9
C19 C18 H18B 109.9
O4 C19 C18 110.6(5)
O4 C19 C20 112.0(4)
O4 C19 C27 104.9(7)
C20 C19 C18 102.6(6)
C27 C19 C18 113.1(7)
C27 C19 C20 113.9(5)
C16 C20 H20 108.1
C19 C20 C16 104.4(5)
C19 C20 H20 108.1
C21 C20 C16 112.1(4)
C21 C20 C19 115.8(5)
C21 C20 H20 108.1
C20 C21 H21 112.0
C20 C21 C22 122.6(4)
C22 C21 H21 112.0
C23 C21 C20 128.1(4)
C23 C21 H21 112.0
C23 C21 C22 60.7(3)
C21 C22 H22 115.1
C23 C22 C21 57.8(4)
C23 C22 H22 115.1
C30 C22 C21 120.9(4)
C30 C22 H22 115.1
C30 C22 C23 121.0(5)
C21 C23 C22 61.4(3)
C21 C23 C28 114.4(7)
C21 C23 C29 121.9(5)
C22 C23 C28 113.2(5)
C29 C23 C22 121.1(5)
C29 C23 C28 114.5(7)
C16 C24 C26 119.1(8)
C25 C24 C16 119.8(7)
C25 C24 C26 121.0(9)
C24 C25 H25A 120.0
C24 C25 H25B 120.0
H25A C25 H25B 120.0
C24 C26 H26A 109.5
C24 C26 H26B 109.5
C24 C26 H26C 109.5
H26A C26 H26B 109.5
H26A C26 H26C 109.5
H26B C26 H26C 109.5
C19 C27 H27A 109.5
C19 C27 H27B 109.5
C19 C27 H27C 109.5
H27A C27 H27B 109.5
H27A C27 H27C 109.5
H27B C27 H27C 109.5
C23 C28 H28A 109.5
C23 C28 H28B 109.5
C23 C28 H28C 109.5
H28A C28 H28B 109.5
H28A C28 H28C 109.5
H28B C28 H28C 109.5
C23 C29 H29A 109.5
C23 C29 H29B 109.5
C23 C29 H29C 109.5
H29A C29 H29B 109.5
H29A C29 H29C 109.5
H29B C29 H29C 109.5
O5 C30 C22 112.4(4)
O6 C30 O5 122.7(5)
O6 C30 C22 124.9(4)

loop_
_geom_bond_atom_site_label_1
_geom_bond_atom_site_label_2
_geom_bond_distance
O10 H10 0.8200
O10 C49 1.436(6)
O11 H11 0.8200
O11 C60 1.313(6)
O12 C60 1.219(6)
C46 H46 0.9800
C46 C47 1.557(9)
C46 C50 1.546(7)
C46 C54 1.485(8)
C47 H47A 0.9700
C47 H47B 0.9700
C47 C48 1.484(10)
C48 H48A 0.9700
C48 H48B 0.9700
C48 C49 1.512(10)
C49 C50 1.543(6)
C49 C57 1.519(8)
C50 H50 0.9800
C50 C51 1.515(6)
C51 H51 0.9800
C51 C52 1.526(6)
C51 C53 1.474(7)
C52 H52 0.9800
C52 C53 1.530(7)
C52 C60 1.471(6)
C53 C58 1.523(7)
C53 C59 1.511(7)
C54 C55 1.350(10)
C54 C56 1.461(9)
C55 H55A 0.9300
C55 H55B 0.9300
C56 H56A 0.9600
C56 H56B 0.9600
C56 H56C 0.9600
C57 H57A 0.9600
C57 H57B 0.9600
C57 H57C 0.9600
C58 H58A 0.9600
C58 H58B 0.9600
C58 H58C 0.9600
C59 H59A 0.9600
C59 H59B 0.9600
C59 H59C 0.9600
O7 H7 0.8200
O7 C34 1.420(6)
O8 C45 1.223(6)
O9 H9 0.8200
O9 C45 1.317(6)
C31 H31 0.9800
C31 C32 1.543(9)
C31 C35 1.558(6)
C31 C39 1.501(7)
C32 H32A 0.9700
C32 H32B 0.9700
C32 C33 1.512(10)
C33 H33A 0.9700
C33 H33B 0.9700
C33 C34 1.496(7)
C34 C35 1.556(6)
C34 C42 1.519(8)
C35 H35 0.9800
C35 C36 1.507(6)
C36 H36 0.9800
C36 C37 1.526(6)
C36 C38 1.504(7)
C37 H37 0.9800
C37 C38 1.545(7)
C37 C45 1.455(6)
C38 C43 1.517(7)
C38 C44 1.495(8)
C39 C40 1.318(9)
C39 C41 1.485(8)
C40 H40A 0.9300
C40 H40B 0.9300
C41 H41A 0.9600
C41 H41B 0.9600
C41 H41C 0.9600
C42 H42A 0.9600
C42 H42B 0.9600
C42 H42C 0.9600
C43 H43A 0.9600
C43 H43B 0.9600
C43 H43C 0.9600
C44 H44A 0.9600
C44 H44B 0.9600
C44 H44C 0.9600
O1 H1 0.8200
O1 C4 1.420(6)
O2 C15 1.225(6)
O3 H3 0.8200
O3 C15 1.318(5)
C1 H1A 0.9800
C1 C2 1.533(8)
C1 C5 1.558(6)
C1 C9 1.485(8)
C2 H2A 0.9700
C2 H2B 0.9700
C2 C3 1.490(11)
C3 H3A 0.9700
C3 H3B 0.9700
C3 C4 1.543(11)
C4 C5 1.539(6)
C4 C12 1.484(9)
C5 H5 0.9800
C5 C6 1.495(7)
C6 H6 0.9800
C6 C7 1.541(7)
C6 C8 1.495(7)
C7 H7A 0.9800
C7 C8 1.525(7)
C7 C15 1.457(7)
C8 C13 1.522(8)
C8 C14 1.514(8)
C9 C10 1.306(9)
C9 C11 1.486(10)
C10 H10A 0.9300
C10 H10B 0.9300
C11 H11A 0.9600
C11 H11B 0.9600
C11 H11C 0.9600
C12 H12A 0.9600
C12 H12B 0.9600
C12 H12C 0.9600
C13 H13A 0.9600
C13 H13B 0.9600
C13 H13C 0.9600
C14 H14A 0.9600
C14 H14B 0.9600
C14 H14C 0.9600
O4 H4 0.8200
O4 C19 1.434(7)
O5 H5A 0.8200
O5 C30 1.325(5)
O6 C30 1.212(6)
C16 H16 0.9800
C16 C17 1.528(10)
C16 C20 1.553(8)
C16 C24 1.487(10)
C17 H17A 0.9700
C17 H17B 0.9700
C17 C18 1.470(14)
C18 H18A 0.9700
C18 H18B 0.9700
C18 C19 1.559(11)
C19 C20 1.537(6)
C19 C27 1.505(9)
C20 H20 0.9800
C20 C21 1.502(7)
C21 H21 0.9800
C21 C22 1.535(6)
C21 C23 1.480(9)
C22 H22 0.9800
C22 C23 1.525(6)
C22 C30 1.460(7)
C23 C28 1.528(9)
C23 C29 1.500(9)
C24 C25 1.311(11)
C24 C26 1.491(11)
C25 H25A 0.9300
C25 H25B 0.9300
C26 H26A 0.9600
C26 H26B 0.9600
C26 H26C 0.9600
C27 H27A 0.9600
C27 H27B 0.9600
C27 H27C 0.9600
C28 H28A 0.9600
C28 H28B 0.9600
C28 H28C 0.9600
C29 H29A 0.9600
C29 H29B 0.9600
C29 H29C 0.9600

loop_
_geom_torsion_atom_site_label_1
_geom_torsion_atom_site_label_2
_geom_torsion_atom_site_label_3
_geom_torsion_atom_site_label_4
_geom_torsion
O10 C49 C50 C46 -154.9(5)
O10 C49 C50 C51 82.5(5)
C46 C47 C48 C49 9.0(10)
C46 C50 C51 C52 90.8(5)
C46 C50 C51 C53 169.0(4)
C47 C46 C50 C49 40.0(6)
C47 C46 C50 C51 165.4(5)
C47 C46 C54 C55 -127.7(8)
C47 C46 C54 C56 49.7(8)
C47 C48 C49 O10 137.7(7)
C47 C48 C49 C50 16.2(9)
C47 C48 C49 C57 -107.7(8)
C48 C49 C50 C46 -34.7(6)
C48 C49 C50 C51 -157.3(6)
C49 C50 C51 C52 -151.9(4)
C49 C50 C51 C53 -73.7(6)
C50 C46 C47 C48 -30.5(8)
C50 C46 C54 C55 112.2(8)
C50 C46 C54 C56 -70.4(8)
C50 C51 C52 C53 119.0(5)
C50 C51 C52 C60 10.4(7)
C50 C51 C53 C52 -112.3(5)
C50 C51 C53 C58 142.6(5)
C50 C51 C53 C59 -2.8(8)
C51 C52 C53 C58 107.8(6)
C51 C52 C53 C59 -112.9(5)
C51 C52 C60 O11 -148.3(5)
C51 C52 C60 O12 32.8(8)
C52 C51 C53 C58 -105.1(5)
C52 C51 C53 C59 109.5(6)
C53 C51 C52 C60 -108.6(5)
C53 C52 C60 O11 142.2(5)
C53 C52 C60 O12 -36.7(8)
C54 C46 C47 C48 -157.7(7)
C54 C46 C50 C49 166.6(5)
C54 C46 C50 C51 -68.0(6)
C57 C49 C50 C46 88.2(6)
C57 C49 C50 C51 -34.4(7)
C60 C52 C53 C51 112.0(5)
C60 C52 C53 C58 -140.2(5)
C60 C52 C53 C59 -0.9(8)
O7 C34 C35 C31 -102.3(5)
O7 C34 C35 C36 138.4(5)
C31 C32 C33 C34 45.1(8)
C31 C35 C36 C37 84.0(5)
C31 C35 C36 C38 160.3(4)
C32 C31 C35 C34 14.7(5)
C32 C31 C35 C36 138.0(5)
C32 C31 C39 C40 -126.9(8)
C32 C31 C39 C41 54.2(8)
C32 C33 C34 O7 80.4(7)
C32 C33 C34 C35 -36.3(7)
C32 C33 C34 C42 -163.0(6)
C33 C34 C35 C31 13.0(5)
C33 C34 C35 C36 -106.3(5)
C34 C35 C36 C37 -159.5(4)
C34 C35 C36 C38 -83.2(5)
C35 C31 C32 C33 -36.7(7)
C35 C31 C39 C40 111.4(7)
C35 C31 C39 C41 -67.6(8)
C35 C36 C37 C38 117.2(5)
C35 C36 C37 C45 10.1(8)
C35 C36 C38 C37 -110.8(5)
C35 C36 C38 C43 144.7(5)
C35 C36 C38 C44 -2.2(7)
C36 C37 C38 C43 107.8(5)
C36 C37 C38 C44 -111.6(5)
C36 C37 C45 O8 22.1(10)
C36 C37 C45 O9 -161.2(6)
C37 C36 C38 C43 -104.5(6)
C37 C36 C38 C44 108.5(5)
C38 C36 C37 C45 -107.1(6)
C38 C37 C45 O8 -49.0(8)
C38 C37 C45 O9 127.7(6)
C39 C31 C32 C33 -163.5(6)
C39 C31 C35 C34 142.6(4)
C39 C31 C35 C36 -94.0(5)
C42 C34 C35 C31 135.0(5)
C42 C34 C35 C36 15.7(6)
C45 C37 C38 C36 115.4(5)
C45 C37 C38 C43 -136.9(5)
C45 C37 C38 C44 3.8(7)
O1 C4 C5 C1 -153.5(5)
O1 C4 C5 C6 83.2(6)
C1 C2 C3 C4 -31.2(9)
C1 C5 C6 C7 85.8(5)
C1 C5 C6 C8 162.1(5)
C2 C1 C5 C4 18.8(6)
C2 C1 C5 C6 144.4(5)
C2 C1 C9 C10 -129.5(7)
C2 C1 C9 C11 51.5(8)
C2 C3 C4 O1 161.4(6)
C2 C3 C4 C5 42.5(7)
C2 C3 C4 C12 -79.8(7)
C3 C4 C5 C1 -37.1(6)
C3 C4 C5 C6 -160.4(5)
C4 C5 C6 C7 -155.2(4)
C4 C5 C6 C8 -78.9(6)
C5 C1 C2 C3 7.7(8)
C5 C1 C9 C10 107.4(7)
C5 C1 C9 C11 -71.6(7)
C5 C6 C7 C8 116.6(5)
C5 C6 C7 C15 7.1(7)
C5 C6 C8 C7 -112.6(5)
C5 C6 C8 C13 144.4(6)
C5 C6 C8 C14 -1.7(8)
C6 C7 C8 C13 108.8(6)
C6 C7 C8 C14 -112.4(7)
C6 C7 C15 O2 34.9(8)
C6 C7 C15 O3 -146.6(5)
C7 C6 C8 C13 -103.1(6)
C7 C6 C8 C14 110.8(6)
C8 C6 C7 C15 -109.5(5)
C8 C7 C15 O2 -35.5(8)
C8 C7 C15 O3 143.0(5)
C9 C1 C2 C3 -120.1(7)
C9 C1 C5 C4 147.2(5)
C9 C1 C5 C6 -87.2(6)
C12 C4 C5 C1 84.8(7)
C12 C4 C5 C6 -38.5(8)
C15 C7 C8 C6 111.8(5)
C15 C7 C8 C13 -139.5(6)
C15 C7 C8 C14 -0.6(9)
O4 C19 C20 C16 -150.8(5)
O4 C19 C20 C21 85.4(6)
C16 C17 C18 C19 11.5(12)
C16 C20 C21 C22 86.1(6)
C16 C20 C21 C23 162.5(5)
C17 C16 C20 C19 39.2(7)
C17 C16 C20 C21 165.4(6)
C17 C16 C24 C25 -138.3(8)
C17 C16 C24 C26 44.5(10)
C17 C18 C19 O4 132.8(8)
C17 C18 C19 C20 13.1(10)
C17 C18 C19 C27 -110.0(9)
C18 C19 C20 C16 -32.2(6)
C18 C19 C20 C21 -156.0(5)
C19 C20 C21 C22 -154.2(5)
C19 C20 C21 C23 -77.9(6)
C20 C16 C17 C18 -31.1(10)
C20 C16 C24 C25 103.4(8)
C20 C16 C24 C26 -73.7(8)
C20 C21 C22 C23 118.8(6)
C20 C21 C22 C30 9.3(7)
C20 C21 C23 C22 -110.2(5)
C20 C21 C23 C28 145.6(5)
C20 C21 C23 C29 0.6(8)
C21 C22 C23 C28 106.2(7)
C21 C22 C23 C29 -112.0(6)
C21 C22 C30 O5 -144.4(5)
C21 C22 C30 O6 37.6(8)
C22 C21 C23 C28 -104.2(6)
C22 C21 C23 C29 110.7(6)
C23 C21 C22 C30 -109.4(6)
C23 C22 C30 O5 147.0(5)
C23 C22 C30 O6 -31.0(8)
C24 C16 C17 C18 -157.1(8)
C24 C16 C20 C19 164.0(5)
C24 C16 C20 C21 -69.8(7)
C27 C19 C20 C16 90.4(8)
C27 C19 C20 C21 -33.4(9)
C30 C22 C23 C21 109.3(5)
C30 C22 C23 C28 -144.6(7)
C30 C22 C23 C29 -2.8(8)
